data_7003155
loop_
_publ_author_name
'Yen, Swee Kuan'
'Koh, Lip Lin'
'Huynh, Han Vinh'
'Hor, T. S. Andy'

_publ_section_title
;
 Pd(ii) complexes with mixed benzothiazolin-2-ylidene and phosphine
 ligands and their catalytic activities toward C--C coupling reactions
;
_journal_issue 5
_journal_name_full 'Dalton Transactions'
_journal_page_first 699
_journal_page_last 706
_journal_paper_doi 10.1039/b713152f
_journal_year 2008
_chemical_formula_sum 'C31 H25 Br2 N2 P Pd S'
_chemical_formula_weight 754.78
_chemical_name_systematic
;
?
;
_space_group_IT_number 14
_symmetry_cell_setting monoclinic
_symmetry_space_group_name_Hall '-P 2yn'
_symmetry_space_group_name_H-M 'P 1 21/n 1'
_atom_sites_solution_hydrogens geom
_atom_sites_solution_primary direct
_atom_sites_solution_secondary difmap
_audit_creation_method SHELXL-97
_cell_angle_alpha 90.00
_cell_angle_beta 109.8850(10)
_cell_angle_gamma 90.00
_cell_formula_units_Z 4
_cell_length_a 12.2745(7)
_cell_length_b 19.0370(12)
_cell_length_c 13.4604(8)
_cell_measurement_reflns_used 4793
_cell_measurement_temperature 223(2)
_cell_measurement_theta_max 27.25
_cell_measurement_theta_min 2.68
_cell_volume 2957.8(3)
_computing_cell_refinement 'Bruker SMART'
_computing_data_collection 'Bruker SMART'
_computing_data_reduction 'Bruker SAINT'
_computing_molecular_graphics 'Bruker SHELXTL'
_computing_publication_material 'Bruker SHELXTL'
_computing_structure_refinement 'SHELXL-97 (Sheldrick, 1997)'
_computing_structure_solution 'SHELXS-97 (Sheldrick, 1990)'
_diffrn_ambient_temperature 223(2)
_diffrn_measured_fraction_theta_full 1.000
_diffrn_measured_fraction_theta_max 1.000
_diffrn_measurement_device_type 'CCD area detector'
_diffrn_measurement_method 'phi and omega scans'
_diffrn_radiation_monochromator graphite
_diffrn_radiation_source 'fine-focus sealed tube'
_diffrn_radiation_type MoK\a
_diffrn_radiation_wavelength 0.71073
_diffrn_reflns_av_R_equivalents 0.0372
_diffrn_reflns_av_sigmaI/netI 0.0431
_diffrn_reflns_limit_h_max 13
_diffrn_reflns_limit_h_min -15
_diffrn_reflns_limit_k_max 24
_diffrn_reflns_limit_k_min -24
_diffrn_reflns_limit_l_max 17
_diffrn_reflns_limit_l_min -13
_diffrn_reflns_number 20682
_diffrn_reflns_theta_full 27.50
_diffrn_reflns_theta_max 27.50
_diffrn_reflns_theta_min 1.93
_exptl_absorpt_coefficient_mu 3.477
_exptl_absorpt_correction_T_max 0.7224
_exptl_absorpt_correction_T_min 0.4427
_exptl_absorpt_correction_type 'Sadabs, (Sheldrick 2001)'
_exptl_crystal_colour YELLOW
_exptl_crystal_density_diffrn 1.695
_exptl_crystal_density_meas 0
_exptl_crystal_density_method 'not measured'
_exptl_crystal_description PLATE
_exptl_crystal_F_000 1488
_exptl_crystal_size_max 0.28
_exptl_crystal_size_mid 0.24
_exptl_crystal_size_min 0.10
_refine_diff_density_max 0.917
_refine_diff_density_min -0.426
_refine_diff_density_rms 0.109
_refine_ls_extinction_method none
_refine_ls_goodness_of_fit_ref 1.011
_refine_ls_hydrogen_treatment constr
_refine_ls_matrix_type full
_refine_ls_number_parameters 343
_refine_ls_number_reflns 6794
_refine_ls_number_restraints 0
_refine_ls_restrained_S_all 1.011
_refine_ls_R_factor_all 0.0526
_refine_ls_R_factor_gt 0.0344
_refine_ls_shift/su_max 0.001
_refine_ls_shift/su_mean 0.000
_refine_ls_structure_factor_coef Fsqd
_refine_ls_weighting_details 'calc w=1/[\s^2^(Fo^2^)+(0.0457P)^2^+0.0000P] where P=(Fo^2^+2Fc^2^)/3'
_refine_ls_weighting_scheme calc
_refine_ls_wR_factor_gt 0.0788
_refine_ls_wR_factor_ref 0.0844
_reflns_number_gt 5301
_reflns_number_total 6794
_reflns_threshold_expression >2sigma(I)
_cod_data_source_file b713152f.txt
_cod_data_source_block 5426
_cod_depositor_comments
;
The following automatic conversions were performed:
'_symmetry_cell_setting' value 'Monoclinic' changed to 'monoclinic'
according to '/home/saulius/struct/CIF-dictionaries/cif_core.dic'
dictionary named 'cif_core.dic' version 2.4.1 from 2010-06-29.

Automatic conversion script
Id: cif_fix_enum 1527 2010-12-29 10:47:43Z saulius 
;
_cod_original_sg_symbol_H-M P2(1)/n
_cod_database_code 7003155

loop_
_symmetry_equiv_pos_as_xyz
'x, y, z'
'-x+1/2, y+1/2, -z+1/2'
'-x, -y, -z'
'x-1/2, -y-1/2, z-1/2'

loop_
_atom_site_label
_atom_site_type_symbol
_atom_site_fract_x
_atom_site_fract_y
_atom_site_fract_z
_atom_site_U_iso_or_equiv
_atom_site_adp_type
_atom_site_occupancy
_atom_site_symmetry_multiplicity
_atom_site_calc_flag
_atom_site_refinement_flags
_atom_site_disorder_assembly
_atom_site_disorder_group
Pd1 Pd 0.633523(19) 0.136365(11) 1.017432(17) 0.02142(7) Uani 1 1 d . . .
Br1 Br 0.83618(3) 0.157889(18) 1.13120(3) 0.03524(10) Uani 1 1 d . . .
Br2 Br 0.56014(3) 0.141537(17) 1.16665(3) 0.03426(9) Uani 1 1 d . . .
P1 P 0.69824(7) 0.12332(4) 0.87999(6) 0.02364(17) Uani 1 1 d . . .
S1 S 0.41748(7) 0.03911(4) 0.88985(6) 0.02752(18) Uani 1 1 d . . .
N1 N 0.3945(2) 0.17026(12) 0.87853(18) 0.0229(5) Uani 1 1 d . . .
N2 N 0.7126(3) 0.26043(16) 0.8380(3) 0.0508(8) Uani 1 1 d . . .
C1 C 0.4720(2) 0.12127(14) 0.9247(2) 0.0224(6) Uani 1 1 d . . .
C2 C 0.2872(3) 0.14467(15) 0.8111(2) 0.0264(7) Uani 1 1 d . . .
C3 C 0.1928(3) 0.18446(19) 0.7509(3) 0.0381(8) Uani 1 1 d . . .
H3 H 0.1951 0.2338 0.7517 0.046 Uiso 1 1 calc R . .
C4 C 0.0955(3) 0.1482(2) 0.6901(3) 0.0494(10) Uani 1 1 d . . .
H4 H 0.0296 0.1733 0.6491 0.059 Uiso 1 1 calc R . .
C5 C 0.0936(3) 0.0748(2) 0.6885(3) 0.0521(11) Uani 1 1 d . . .
H5 H 0.0259 0.0517 0.6464 0.063 Uiso 1 1 calc R . .
C6 C 0.1873(3) 0.03547(19) 0.7464(3) 0.0395(8) Uani 1 1 d . . .
H6 H 0.1854 -0.0139 0.7442 0.047 Uiso 1 1 calc R . .
C7 C 0.2852(3) 0.07175(16) 0.8085(2) 0.0283(7) Uani 1 1 d . . .
C8 C 0.4202(3) 0.24576(15) 0.8920(2) 0.0289(7) Uani 1 1 d . . .
H8A H 0.4070 0.2667 0.8224 0.035 Uiso 1 1 calc R . .
H8B H 0.5024 0.2518 0.9337 0.035 Uiso 1 1 calc R . .
C9 C 0.3492(3) 0.28484(16) 0.9453(2) 0.0298(7) Uani 1 1 d . . .
C10 C 0.3311(3) 0.35589(17) 0.9250(3) 0.0422(9) Uani 1 1 d . . .
H10 H 0.3599 0.3776 0.8762 0.051 Uiso 1 1 calc R . .
C11 C 0.2709(4) 0.3954(2) 0.9756(3) 0.0563(12) Uani 1 1 d . . .
H11 H 0.2610 0.4439 0.9627 0.068 Uiso 1 1 calc R . .
C12 C 0.2262(4) 0.3641(2) 1.0441(3) 0.0534(11) Uani 1 1 d . . .
H12 H 0.1837 0.3908 1.0770 0.064 Uiso 1 1 calc R . .
C13 C 0.2429(3) 0.2935(2) 1.0654(3) 0.0504(10) Uani 1 1 d . . .
H13 H 0.2122 0.2721 1.1129 0.060 Uiso 1 1 calc R . .
C14 C 0.3052(3) 0.25403(18) 1.0166(3) 0.0381(8) Uani 1 1 d . . .
H14 H 0.3176 0.2059 1.0321 0.046 Uiso 1 1 calc R . .
C1A C 0.7769(3) 0.20027(16) 0.8600(2) 0.0259(7) Uani 1 1 d . . .
C2A C 0.8910(3) 0.19925(19) 0.8675(3) 0.0414(9) Uani 1 1 d . . .
H2A H 0.9336 0.1572 0.8839 0.050 Uiso 1 1 calc R . .
C3A C 0.9434(4) 0.2604(2) 0.8507(3) 0.0515(10) Uani 1 1 d . . .
H3A H 1.0218 0.2605 0.8558 0.062 Uiso 1 1 calc R . .
C4A C 0.8786(4) 0.3210(2) 0.8264(3) 0.0541(11) Uani 1 1 d . . .
H4A H 0.9122 0.3629 0.8141 0.065 Uiso 1 1 calc R . .
C5A C 0.7677(4) 0.32006(19) 0.8204(3) 0.0517(11) Uani 1 1 d . . .
H5A H 0.7251 0.3620 0.8034 0.062 Uiso 1 1 calc R . .
C1B C 0.7914(3) 0.04694(15) 0.8949(2) 0.0268(7) Uani 1 1 d . . .
C2B C 0.8464(3) 0.03203(16) 0.8235(3) 0.0335(7) Uani 1 1 d . . .
H2B H 0.8414 0.0635 0.7683 0.040 Uiso 1 1 calc R . .
C3B C 0.9083(3) -0.02889(19) 0.8336(3) 0.0402(8) Uani 1 1 d . . .
H3B H 0.9481 -0.0380 0.7864 0.048 Uiso 1 1 calc R . .
C4B C 0.9133(3) -0.07709(18) 0.9112(3) 0.0396(9) Uani 1 1 d . . .
H4B H 0.9549 -0.1192 0.9160 0.047 Uiso 1 1 calc R . .
C5B C 0.8572(3) -0.06330(17) 0.9819(3) 0.0386(8) Uani 1 1 d . . .
H5B H 0.8597 -0.0961 1.0349 0.046 Uiso 1 1 calc R . .
C6B C 0.7968(3) -0.00072(16) 0.9746(3) 0.0316(7) Uani 1 1 d . . .
H6B H 0.7595 0.0094 1.0235 0.038 Uiso 1 1 calc R . .
C1C C 0.5859(3) 0.10685(16) 0.7519(2) 0.0276(7) Uani 1 1 d . . .
C2C C 0.5624(3) 0.03857(17) 0.7132(3) 0.0351(8) Uani 1 1 d . . .
H2C H 0.6083 0.0010 0.7499 0.042 Uiso 1 1 calc R . .
C3C C 0.4713(3) 0.02653(19) 0.6208(3) 0.0447(9) Uani 1 1 d . . .
H3C H 0.4550 -0.0194 0.5942 0.054 Uiso 1 1 calc R . .
C4C C 0.4048(3) 0.0813(2) 0.5680(3) 0.0474(10) Uani 1 1 d . . .
H4C H 0.3431 0.0732 0.5047 0.057 Uiso 1 1 calc R . .
C5C C 0.4282(3) 0.1482(2) 0.6073(3) 0.0469(10) Uani 1 1 d . . .
H5C H 0.3820 0.1857 0.5707 0.056 Uiso 1 1 calc R . .
C6C C 0.5172(3) 0.16110(17) 0.6986(3) 0.0314(7) Uani 1 1 d . . .
H6C H 0.5315 0.2071 0.7251 0.038 Uiso 1 1 calc R . .

loop_
_atom_site_aniso_label
_atom_site_aniso_U_11
_atom_site_aniso_U_22
_atom_site_aniso_U_33
_atom_site_aniso_U_23
_atom_site_aniso_U_13
_atom_site_aniso_U_12
Pd1 0.02119(12) 0.02112(12) 0.02253(12) -0.00024(8) 0.00817(9) 0.00134(8)
Br1 0.02702(18) 0.0433(2) 0.03294(18) -0.00754(14) 0.00696(14) -0.00140(14)
Br2 0.0401(2) 0.03664(19) 0.03216(18) -0.00641(13) 0.02021(15) -0.00286(14)
P1 0.0234(4) 0.0249(4) 0.0240(4) 0.0008(3) 0.0098(3) 0.0006(3)
S1 0.0275(4) 0.0213(4) 0.0326(4) 0.0015(3) 0.0086(3) 0.0001(3)
N1 0.0247(13) 0.0204(12) 0.0249(13) 0.0020(10) 0.0099(10) 0.0025(10)
N2 0.053(2) 0.0419(18) 0.055(2) 0.0004(15) 0.0151(17) 0.0028(15)
C1 0.0237(15) 0.0200(14) 0.0263(15) 0.0009(11) 0.0123(12) 0.0016(11)
C2 0.0253(16) 0.0323(17) 0.0214(15) 0.0053(12) 0.0078(13) 0.0028(12)
C3 0.0334(19) 0.042(2) 0.0359(19) 0.0074(15) 0.0081(15) 0.0086(15)
C4 0.033(2) 0.059(3) 0.043(2) 0.0102(18) -0.0037(17) 0.0083(17)
C5 0.0290(19) 0.074(3) 0.043(2) 0.000(2) -0.0016(17) -0.0128(19)
C6 0.0360(19) 0.042(2) 0.038(2) -0.0024(15) 0.0084(16) -0.0098(15)
C7 0.0259(16) 0.0332(17) 0.0259(16) 0.0029(13) 0.0088(13) -0.0004(13)
C8 0.0322(18) 0.0202(15) 0.0361(18) 0.0030(12) 0.0140(14) 0.0041(12)
C9 0.0314(17) 0.0288(16) 0.0252(16) -0.0005(12) 0.0045(14) 0.0067(13)
C10 0.052(2) 0.035(2) 0.038(2) 0.0027(15) 0.0143(18) 0.0117(16)
C11 0.077(3) 0.038(2) 0.053(3) -0.0036(18) 0.020(2) 0.025(2)
C12 0.057(3) 0.064(3) 0.040(2) -0.0122(19) 0.018(2) 0.026(2)
C13 0.048(2) 0.070(3) 0.038(2) 0.0016(19) 0.0207(19) 0.015(2)
C14 0.040(2) 0.0369(19) 0.040(2) 0.0052(15) 0.0174(17) 0.0094(15)
C1A 0.0293(17) 0.0272(15) 0.0217(15) 0.0025(12) 0.0092(13) -0.0021(12)
C2A 0.038(2) 0.0376(19) 0.053(2) 0.0028(16) 0.0216(18) -0.0010(16)
C3A 0.049(2) 0.051(2) 0.063(3) -0.008(2) 0.029(2) -0.0213(19)
C4A 0.083(3) 0.041(2) 0.047(2) -0.0056(18) 0.033(2) -0.027(2)
C5A 0.073(3) 0.0276(19) 0.049(2) 0.0028(16) 0.014(2) 0.0026(19)
C1B 0.0232(15) 0.0255(15) 0.0323(17) -0.0035(12) 0.0101(13) 0.0001(12)
C2B 0.0342(18) 0.0338(18) 0.0361(18) 0.0003(14) 0.0168(15) -0.0014(14)
C3B 0.0342(19) 0.047(2) 0.048(2) -0.0123(17) 0.0256(17) -0.0013(16)
C4B 0.0309(19) 0.0304(18) 0.057(2) -0.0061(16) 0.0137(17) 0.0050(14)
C5B 0.038(2) 0.0295(18) 0.050(2) 0.0052(15) 0.0164(17) 0.0043(14)
C6B 0.0294(17) 0.0326(17) 0.0344(18) 0.0023(14) 0.0128(14) 0.0033(13)
C1C 0.0276(16) 0.0337(17) 0.0234(15) -0.0001(12) 0.0111(13) -0.0003(13)
C2C 0.0376(19) 0.0324(18) 0.0332(18) 0.0003(14) 0.0094(15) -0.0028(14)
C3C 0.050(2) 0.039(2) 0.039(2) -0.0084(16) 0.0074(18) -0.0102(17)
C4C 0.041(2) 0.059(2) 0.036(2) -0.0037(18) 0.0057(17) -0.0078(18)
C5C 0.043(2) 0.046(2) 0.047(2) 0.0083(17) 0.0100(18) 0.0085(17)
C6C 0.0335(18) 0.0287(16) 0.0329(18) -0.0017(13) 0.0127(15) 0.0003(13)

loop_
_atom_type_symbol
_atom_type_description
_atom_type_scat_dispersion_real
_atom_type_scat_dispersion_imag
_atom_type_scat_source
C C 0.0033 0.0016 'International Tables Vol C Tables 4.2.6.8 and 6.1.1.4'
H H 0.0000 0.0000 'International Tables Vol C Tables 4.2.6.8 and 6.1.1.4'
N N 0.0061 0.0033 'International Tables Vol C Tables 4.2.6.8 and 6.1.1.4'
P P 0.1023 0.0942 'International Tables Vol C Tables 4.2.6.8 and 6.1.1.4'
S S 0.1246 0.1234 'International Tables Vol C Tables 4.2.6.8 and 6.1.1.4'
Br Br -0.2901 2.4595 'International Tables Vol C Tables 4.2.6.8 and 6.1.1.4'
Pd Pd -0.9988 1.0072 'International Tables Vol C Tables 4.2.6.8 and 6.1.1.4'

loop_
_geom_angle_atom_site_label_1
_geom_angle_atom_site_label_2
_geom_angle_atom_site_label_3
_geom_angle
_geom_angle_site_symmetry_1
_geom_angle_site_symmetry_3
_geom_angle_publ_flag
C1 Pd1 P1 91.35(9) . . ?
C1 Pd1 Br2 87.37(9) . . ?
P1 Pd1 Br2 175.93(2) . . ?
C1 Pd1 Br1 178.61(8) . . ?
P1 Pd1 Br1 88.03(2) . . ?
Br2 Pd1 Br1 93.335(14) . . ?
C1B P1 C1A 108.29(14) . . ?
C1B P1 C1C 102.17(14) . . ?
C1A P1 C1C 105.37(14) . . ?
C1B P1 Pd1 112.35(11) . . ?
C1A P1 Pd1 112.55(10) . . ?
C1C P1 Pd1 115.31(11) . . ?
C1 S1 C7 92.31(14) . . ?
C1 N1 C2 115.0(2) . . ?
C1 N1 C8 122.7(2) . . ?
C2 N1 C8 122.2(2) . . ?
C1A N2 C5A 116.4(3) . . ?
N1 C1 S1 111.4(2) . . ?
N1 C1 Pd1 126.9(2) . . ?
S1 C1 Pd1 121.61(15) . . ?
C7 C2 C3 121.7(3) . . ?
C7 C2 N1 111.5(2) . . ?
C3 C2 N1 126.7(3) . . ?
C4 C3 C2 117.0(3) . . ?
C3 C4 C5 121.0(3) . . ?
C6 C5 C4 122.0(3) . . ?
C5 C6 C7 117.2(3) . . ?
C2 C7 C6 121.0(3) . . ?
C2 C7 S1 109.7(2) . . ?
C6 C7 S1 129.3(3) . . ?
N1 C8 C9 114.1(3) . . ?
C14 C9 C10 118.6(3) . . ?
C14 C9 C8 123.3(3) . . ?
C10 C9 C8 118.1(3) . . ?
C9 C10 C11 120.7(4) . . ?
C12 C11 C10 120.1(4) . . ?
C11 C12 C13 120.2(4) . . ?
C12 C13 C14 119.9(4) . . ?
C9 C14 C13 120.5(3) . . ?
N2 C1A C2A 122.0(3) . . ?
N2 C1A P1 114.2(2) . . ?
C2A C1A P1 123.8(2) . . ?
C1A C2A C3A 119.7(3) . . ?
C4A C3A C2A 118.7(4) . . ?
C5A C4A C3A 119.9(4) . . ?
C4A C5A N2 123.3(4) . . ?
C2B C1B C6B 119.9(3) . . ?
C2B C1B P1 121.8(2) . . ?
C6B C1B P1 118.0(2) . . ?
C3B C2B C1B 119.5(3) . . ?
C2B C3B C4B 121.4(3) . . ?
C5B C4B C3B 119.6(3) . . ?
C4B C5B C6B 119.7(3) . . ?
C5B C6B C1B 119.9(3) . . ?
C6C C1C C2C 119.7(3) . . ?
C6C C1C P1 119.7(2) . . ?
C2C C1C P1 120.3(2) . . ?
C3C C2C C1C 119.5(3) . . ?
C4C C3C C2C 120.0(3) . . ?
C3C C4C C5C 119.9(3) . . ?
C6C C5C C4C 121.0(3) . . ?
C5C C6C C1C 119.9(3) . . ?

loop_
_geom_bond_atom_site_label_1
_geom_bond_atom_site_label_2
_geom_bond_distance
_geom_bond_site_symmetry_2
_geom_bond_publ_flag
Pd1 C1 1.972(3) . ?
Pd1 P1 2.2616(8) . ?
Pd1 Br2 2.4669(4) . ?
Pd1 Br1 2.4717(4) . ?
P1 C1B 1.818(3) . ?
P1 C1A 1.824(3) . ?
P1 C1C 1.832(3) . ?
S1 C1 1.703(3) . ?
S1 C7 1.736(3) . ?
N1 C1 1.326(4) . ?
N1 C2 1.408(4) . ?
N1 C8 1.469(4) . ?
N2 C1A 1.365(4) . ?
N2 C5A 1.383(5) . ?
C2 C7 1.389(4) . ?
C2 C3 1.390(4) . ?
C3 C4 1.381(5) . ?
C4 C5 1.398(5) . ?
C5 C6 1.372(5) . ?
C6 C7 1.392(4) . ?
C8 C9 1.501(4) . ?
C9 C14 1.382(5) . ?
C9 C10 1.383(4) . ?
C10 C11 1.386(5) . ?
C11 C12 1.361(6) . ?
C12 C13 1.375(5) . ?
C13 C14 1.387(5) . ?
C1A C2A 1.370(5) . ?
C2A C3A 1.385(5) . ?
C3A C4A 1.376(6) . ?
C4A C5A 1.335(6) . ?
C1B C2B 1.379(5) . ?
C1B C6B 1.390(4) . ?
C2B C3B 1.367(5) . ?
C3B C4B 1.377(5) . ?
C4B C5B 1.377(5) . ?
C5B C6B 1.389(4) . ?
C1C C6C 1.372(4) . ?
C1C C2C 1.393(4) . ?
C2C C3C 1.380(5) . ?
C3C C4C 1.366(5) . ?
C4C C5C 1.371(5) . ?
C5C C6C 1.360(5) . ?
